data_2108598
loop_
_publ_author_name
'Schlesinger, Carina'
'Hammer, Sonja M.'
'Gorelik, Tatiana E.'
'Schmidt, Martin U.'

_publ_section_title
;
 Orientational disorder of monomethyl-quinacridone investigated by
 Rietveld refinement, structure refinement to the pair distribution
 function and lattice-energy minimizations
;
_journal_coeditor_code RA5075SUP1
_journal_issue 3
_journal_name_full 'Acta Crystallographica Section B'
_journal_page_first
;
;
_journal_paper_doi 10.1107/S2052520620003984
_journal_volume 76
_journal_year 2020
_chemical_formula_moiety 'C21 H14 N2 O2'
_chemical_formula_sum 'C21 H14 N2 O2'
_chemical_formula_weight 326.34
_chemical_name_common '2-monomethyl-quinacridone; Pigment Red 192'
_chemical_name_systematic 2-methyl-5,12-dihydrochino[2,3-b]acridine-7,14-dione
_space_group_crystal_system triclinic
_space_group_IT_number 2
_space_group_name_Hall '-P 1'
_space_group_name_H-M_alt 'P -1'
_audit_creation_method 'manual editing'
_cell_angle_alpha 89.5220(77)
_cell_angle_beta 91.9447(85)
_cell_angle_gamma 101.2255(54)
_cell_formula_units_Z 1
_cell_length_a 3.82563(22)
_cell_length_b 6.50848(20)
_cell_length_c 15.21480(51)
_cell_measurement_reflns_used 1302
_cell_measurement_temperature 298
_cell_measurement_theta_max 79.9914
_cell_measurement_theta_min 2.00000
_cell_volume 371.37(3)
_computing_cell_refinement '<i>TOPAS-Academic</i> (Coelho, 2012)'
_computing_data_collection '<i>WINX^POW^</i> (Stoe & Cie, 2004)'
_computing_data_reduction '<i>DASH</i> 3.1 (David <i>et al.</i>, 2006)'
_computing_molecular_graphics '<i>Mercury</i> (Macrae <i>et al.</i>, 2008)'
_computing_structure_refinement '<i>TOPAS-Academic</i> (Coelho, 2012)'
_computing_structure_solution '<i>DASH</i> 3.1 (David <i>et al.</i>, 2006)'
_diffrn_ambient_temperature 298
_diffrn_measurement_device_type STOE-Stadi-P
_diffrn_radiation_monochromator Ge(111)
_diffrn_radiation_type 'Cu K\a~1~'
_diffrn_radiation_wavelength 1.54056
_diffrn_reflns_number 1302
_exptl_absorpt_coefficient_mu 0.768
_exptl_crystal_density_diffrn 1.459
_exptl_crystal_description powder
_exptl_crystal_F_000 170.0
_pd_calc_method 'Rietveld Refinement'
_pd_char_colour violet
_pd_char_particle_morphology powder
_pd_meas_2theta_range_inc 0.010000
_pd_meas_2theta_range_max 79.9914
_pd_meas_2theta_range_min 2.00000
_pd_meas_number_of_points 7800
_pd_meas_scan_method cont
_pd_proc_2theta_range_inc 0.010000
_pd_proc_2theta_range_max 79.9914
_pd_proc_2theta_range_min 2.00000
_pd_proc_ls_background_function 'Chebyshev function with 20 terms'
_pd_proc_ls_pref_orient_corr '6th order spherical harmonics'
_pd_proc_ls_profile_function 'fundamental parameters'
_pd_proc_ls_prof_R_factor 0.13025
_pd_proc_ls_prof_wR_expected 0.10746
_pd_proc_ls_prof_wR_factor 0.11401
_pd_proc_wavelength 1.54056
_pd_spec_mounting '0.7 mm glass capillary'
_pd_spec_mount_mode transmission
_pd_spec_shape powder
_refine_diff_density_max @@@@
_refine_diff_density_min @@@@
_refine_ls_extinction_method none
_refine_ls_goodness_of_fit_all 1.061
_refine_ls_hydrogen_treatment refxyz
_refine_ls_matrix_type fullcycle
_refine_ls_number_constraints 0
_refine_ls_number_parameters 128
_refine_ls_number_restraints 75
_refine_ls_R_I_factor 0.515487884
_refine_ls_shift/su_max 0.001
_refine_ls_weighting_details w=1/\s[Y~obs~]^2^
_refine_ls_weighting_scheme sigma
_cod_data_source_file ra5075sup1.cif
_cod_data_source_block MMQ
_cod_depositor_comments
;
The following automatic conversions were performed:

data item '_space_group_crystal_system' value 'Triclinic' was changed
to 'triclinic' in accordance with the
/home/data/users/saulius/crontab/automatic-downloads/rss-feeds/IUCr/lib/dictionaries/cif_core.dic
dictionary named 'cif_core.dic' version 2.4.2 last updated on
2011-04-26.

Automatic conversion script
Id: cif_fix_values 7556 2019-12-06 15:28:31Z antanas 
;
_cod_original_cell_volume 371.371(28)
_cod_database_code 2108598

loop_
_geom_bond_atom_site_label_1
_geom_bond_atom_site_label_2
_geom_bond_distance
_chemical_conn_bond_type
C2 C6 1.423(4) un
C2 C1 1.395(5) un
C2 C5 1.478(5) un
H3 C1 0.95(1) 1
C6 N11 1.385(5) 1
C5 O9 1.233(5) 2
C5 C10 1.454(5) un
C10 C16 1.407(5) un
C10 C17 1.404(4) un
N11 C17 1.368(5) 1
N11 H18 0.82(1) 1
C16 C23 1.392(5) 1
C16 H24 0.91(1) 1
C17 C25 1.414(5) un
C23 C29 1.422(5) 1
C23 C30 1.519(6) 1
C23 H39 0.96(3) 1
C25 C29 1.412(5) un
C25 H31 0.98(1) 1
C29 H35 1.01(1) 1
C30 H36 0.98(3) 1
C30 H37 1.02(3) 1
C30 H38 0.90(4) 1

loop_
_symmetry_equiv_pos_as_xyz
'-x, -y, -z'
'x, y, z'

loop_
_atom_site_label
_atom_site_type_symbol
_atom_site_symmetry_multiplicity
_atom_site_fract_x
_atom_site_fract_y
_atom_site_fract_z
_atom_site_occupancy
_atom_site_B_iso_or_equiv
_atom_site_U_iso_or_equiv
C2 C 1 0.45956(99) 0.63034(51) 0.42867(23) 1 2.393(46) 0.03031
H3 H 1 0.7614(34) 0.8582(20) 0.5082(14) 1 2.872(55) 0.03637
C6 C 1 0.3035(10) 0.41345(49) 0.42413(22) 1 2.393(46) 0.03031
C1 C 1 0.6534(12) 0.71409(51) 0.50372(23) 1 2.393(46) 0.03031
C5 C 1 0.41914(91) 0.76458(56) 0.35166(25) 1 2.393(46) 0.03031
O9 O 1 0.5606(12) 0.95166(64) 0.35441(34) 1 2.393(46) 0.03031
C10 C 1 0.21350(77) 0.67154(45) 0.27486(20) 1 2.393(46) 0.03031
N11 N 1 0.11359(94) 0.33791(55) 0.34818(22) 1 2.393(46) 0.03031
C16 C 1 0.1614(12) 0.79111(58) 0.19983(24) 1 2.393(46) 0.03031
C17 C 1 0.06494(79) 0.45659(51) 0.27581(23) 1 2.393(46) 0.03031
H18 H 1 0.0260(42) 0.2128(16) 0.34748(65) 1 2.872(55) 0.03637
C23 C 1 -0.0352(12) 0.70848(49) 0.12523(22) 1 2.393(46) 0.03031
H24 H 1 0.2693(50) 0.9283(18) 0.20277(68) 1 2.872(55) 0.03637
C25 C 1 -0.1335(12) 0.36415(56) 0.20132(24) 1 2.393(46) 0.03031
C29 C 1 -0.1765(13) 0.48953(57) 0.12708(24) 1 2.393(46) 0.03031
C30 C 1 -0.1132(13) 0.83765(67) 0.04585(33) 0.5 2.393(46) 0.03031
H31 H 1 -0.2317(41) 0.2128(16) 0.20311(66) 1 2.872(55) 0.03637
H35 H 1 -0.3113(37) 0.4246(27) 0.07302(87) 1 2.872(55) 0.03637
H36 H 1 -0.3333(72) 0.7732(34) 0.0144(24) 0.5 2.872(55) 0.03637
H37 H 1 0.0968(71) 0.8547(38) 0.0053(26) 0.5 2.872(55) 0.03637
H38 H 1 -0.1499(62) 0.9658(57) 0.0587(18) 0.5 2.872(55) 0.03637
H39 H 1 -0.0658(91) 0.7928(38) 0.0744(17) 0.5 2.872(55) 0.03637

loop_
_geom_angle_atom_site_label_1
_geom_angle_atom_site_label_2
_geom_angle_atom_site_label_3
_geom_angle
C6 C2 C1 120.7(3)
C6 C2 C5 118.8(3)
C1 C2 C5 120.5(3)
C2 C6 N11 118.5(3)
C2 C1 H3 122(1)
C2 C5 O9 119.1(4)
C2 C5 C10 118.9(3)
O9 C5 C10 122.0(4)
C5 C10 C16 121.7(3)
C5 C10 C17 118.9(3)
C16 C10 C17 119.4(3)
C6 N11 C17 124.8(3)
C6 N11 H18 116.4(9)
C17 N11 H18 118.8(9)
C10 C16 C23 123.5(3)
C10 C16 H24 115.1(9)
C23 C16 H24 121(1)
C10 C17 N11 120.1(3)
C10 C17 C25 119.4(3)
N11 C17 C25 120.4(3)
C16 C23 C29 116.1(3)
C16 C23 C30 124.3(4)
C16 C23 H39 122(2)
C29 C23 C30 119.6(4)
C29 C23 H39 122(2)
C17 C25 C29 119.3(3)
C17 C25 H31 118.0(8)
C29 C25 H31 122.6(8)
C23 C29 C25 122.3(4)
C23 C29 H35 117.7(9)
C25 C29 H35 120.1(9)
C23 C30 H36 112(2)
C23 C30 H37 109(2)
C23 C30 H38 115(2)
H36 C30 H37 110(2)
H36 C30 H38 103(3)
H36 C30 H39 118(3)
H37 C30 H38 108(3)
H37 C30 H39 102(3)
H38 C30 H39 115(4)

_cod_database_fobs_code 2108598
